data_2215310
loop_
_publ_author_name
'Wan-Yun Huang'
'Gui-Fa Su'
'Cheng-Xue Pan'
'Zi-Lu Chen'
'Yong Zhang'

_publ_section_title
(1<i>S</i>,2<i>S</i>,3<i>S</i>)-<i>N</i>-(2-(4-Chlorophenyl)-1-{<i>N</i>-[2-methyl-1-(<i>N</i>-methylcarbamoyl)propyl]carbamoyl}-3-phenylcyclopropyl)benzamide
_journal_coeditor_code ZL2036
_journal_issue 9
_journal_name_full 'Acta Crystallographica Section E'
_journal_page_first o3743
_journal_page_last o3743
_journal_paper_doi 10.1107/S1600536807038391
_journal_volume 63
_journal_year 2007
_chemical_formula_iupac 'C29 H30 Cl N3 O3'
_chemical_formula_moiety 'C29 H30 Cl N3 O3'
_chemical_formula_sum 'C29 H30 Cl N3 O3'
_chemical_formula_weight 504.01
_chemical_name_systematic
;
(1S,2S,3S)-N-(2-(4-Chlorophenyl)-1-{N-[2-methyl-1-(N-
methylcarbamoyl)propyl]carbamoyl}-3-phenylcyclopropyl)benzamide
;
_space_group_IT_number 4
_symmetry_cell_setting monoclinic
_symmetry_space_group_name_Hall 'P 2yb'
_symmetry_space_group_name_H-M 'P 1 21 1'
_atom_sites_solution_hydrogens geom
_atom_sites_solution_primary direct
_atom_sites_solution_secondary difmap
_audit_creation_method SHELXL97
_cell_angle_alpha 90.00
_cell_angle_beta 95.754(4)
_cell_angle_gamma 90.00
_cell_formula_units_Z 2
_cell_length_a 10.8821(19)
_cell_length_b 9.5688(16)
_cell_length_c 12.952(2)
_cell_measurement_reflns_used 5213
_cell_measurement_temperature 223(2)
_cell_measurement_theta_max 25.3
_cell_measurement_theta_min 3.2
_cell_volume 1341.9(4)
_computing_cell_refinement CrystalClear
_computing_data_collection 'CrystalClear (Rigaku/MSC, 2000)'
_computing_data_reduction 'CrystalStructure (Rigaku, 1999)'
_computing_molecular_graphics 'SHELXTL (Sheldrick, 2000)'
_computing_publication_material SHELXTL
_computing_structure_refinement 'SHELXL97 (Sheldrick, 1997)'
_computing_structure_solution 'SHELXS97 (Sheldrick, 1997)'
_diffrn_ambient_temperature 223(2)
_diffrn_detector_area_resol_mean 7.31
_diffrn_measured_fraction_theta_full 0.995
_diffrn_measured_fraction_theta_max 0.995
_diffrn_measurement_device_type 'Rigaku Mercury'
_diffrn_measurement_method \w
_diffrn_radiation_monochromator graphite
_diffrn_radiation_source 'fine-focus sealed tube'
_diffrn_radiation_type MoK\a
_diffrn_radiation_wavelength 0.71070
_diffrn_reflns_av_R_equivalents 0.0275
_diffrn_reflns_av_sigmaI/netI 0.0340
_diffrn_reflns_limit_h_max 13
_diffrn_reflns_limit_h_min -12
_diffrn_reflns_limit_k_max 11
_diffrn_reflns_limit_k_min -11
_diffrn_reflns_limit_l_max 15
_diffrn_reflns_limit_l_min -15
_diffrn_reflns_number 13162
_diffrn_reflns_theta_full 25.34
_diffrn_reflns_theta_max 25.34
_diffrn_reflns_theta_min 3.16
_diffrn_standards_number 0
_exptl_absorpt_coefficient_mu 0.177
_exptl_absorpt_correction_T_max 0.948
_exptl_absorpt_correction_T_min 0.720
_exptl_absorpt_correction_type multi-scan
_exptl_absorpt_process_details '(Jacobson, 1998)'
_exptl_crystal_colour colourless
_exptl_crystal_density_diffrn 1.247
_exptl_crystal_density_method 'not measured'
_exptl_crystal_description block
_exptl_crystal_F_000 532
_exptl_crystal_size_max 0.50
_exptl_crystal_size_mid 0.36
_exptl_crystal_size_min 0.30
_refine_diff_density_max 0.133
_refine_diff_density_min -0.190
_refine_ls_abs_structure_details 'Flack (1983), with 2067 Friedel pairs'
_refine_ls_abs_structure_Flack 0.03(7)
_refine_ls_extinction_method none
_refine_ls_goodness_of_fit_ref 1.089
_refine_ls_hydrogen_treatment constr
_refine_ls_matrix_type full
_refine_ls_number_parameters 329
_refine_ls_number_reflns 4678
_refine_ls_number_restraints 1
_refine_ls_restrained_S_all 1.089
_refine_ls_R_factor_all 0.0443
_refine_ls_R_factor_gt 0.0390
_refine_ls_shift/su_max 0.000
_refine_ls_shift/su_mean 0.000
_refine_ls_structure_factor_coef Fsqd
_refine_ls_weighting_details 'calc w = 1/[\s^2^(Fo^2^)+(0.0394P)^2^+0.1618P] where P=(Fo^2^+2Fc^2^)/3'
_refine_ls_weighting_scheme calc
_refine_ls_wR_factor_gt 0.0831
_refine_ls_wR_factor_ref 0.0868
_reflns_number_gt 4334
_reflns_number_total 4678
_reflns_threshold_expression I>2\s(I)
_cod_data_source_file zl2036.cif
_cod_data_source_block I
_cod_original_sg_symbol_H-M 'P 21'
_cod_database_code 2215310
_cod_database_fobs_code 2215310

loop_
_symmetry_equiv_pos_as_xyz
'x, y, z'
'-x, y+1/2, -z'

loop_
_atom_site_type_symbol
_atom_site_label
_atom_site_fract_x
_atom_site_fract_y
_atom_site_fract_z
_atom_site_U_iso_or_equiv
_atom_site_adp_type
_atom_site_calc_flag
_atom_site_refinement_flags
_atom_site_occupancy
Cl Cl1 -0.04548(6) 0.93271(10) 0.97899(5) 0.0693(2) Uani d . 1
O O1 0.51546(14) 0.93017(16) 0.76039(11) 0.0401(4) Uani d . 1
O O2 0.44949(13) 1.03295(14) 0.51521(12) 0.0343(3) Uani d . 1
O O3 0.69537(14) 0.97648(15) 0.32163(12) 0.0387(4) Uani d . 1
N N1 0.40924(14) 0.75020(17) 0.68410(12) 0.0281(4) Uani d . 1
H H1 0.3900 0.6620 0.6849 0.034 Uiso calc R 1
N N2 0.55739(14) 0.83074(16) 0.53124(13) 0.0276(4) Uani d . 1
H H2 0.5547 0.7427 0.5478 0.033 Uiso calc R 1
N N3 0.61830(17) 0.75935(18) 0.32730(13) 0.0367(4) Uani d . 1
H H3 0.5969 0.6912 0.3662 0.044 Uiso calc R 1
C C1 0.36200(17) 0.83804(19) 0.59967(15) 0.0271(4) Uani d . 1
C C2 0.23957(17) 0.9144(2) 0.60451(15) 0.0308(4) Uani d . 1
H H2B 0.2357 1.0055 0.5681 0.037 Uiso calc R 1
C C3 0.24678(18) 0.7912(2) 0.53285(15) 0.0297(4) Uani d . 1
H H3B 0.2090 0.7044 0.5568 0.036 Uiso calc R 1
C C4 0.48463(19) 0.8075(2) 0.76281(16) 0.0319(5) Uani d . 1
C C5 0.5331(2) 0.7109(2) 0.84811(15) 0.0344(5) Uani d . 1
C C6 0.6533(2) 0.7319(3) 0.89339(17) 0.0434(6) Uani d . 1
H H6 0.7002 0.8065 0.8710 0.052 Uiso calc R 1
C C7 0.7041(3) 0.6441(3) 0.97087(19) 0.0553(7) Uani d . 1
H H7 0.7860 0.6574 0.9996 0.066 Uiso calc R 1
C C8 0.6352(3) 0.5375(3) 1.00590(19) 0.0567(7) Uani d . 1
H H8 0.6701 0.4773 1.0582 0.068 Uiso calc R 1
C C9 0.5153(3) 0.5188(3) 0.9647(2) 0.0634(8) Uani d . 1
H H9 0.4671 0.4477 0.9905 0.076 Uiso calc R 1
C C10 0.4646(3) 0.6050(3) 0.88447(18) 0.0510(7) Uani d . 1
H H10 0.3831 0.5903 0.8553 0.061 Uiso calc R 1
C C11 0.46021(17) 0.9113(2) 0.54537(14) 0.0265(4) Uani d . 1
C C12 0.66756(17) 0.8836(2) 0.48946(15) 0.0290(4) Uani d . 1
H H12 0.6767 0.9831 0.5097 0.035 Uiso calc R 1
C C13 0.65934(18) 0.8770(2) 0.37172(16) 0.0308(5) Uani d . 1
C C14 0.6078(3) 0.7401(3) 0.21541(17) 0.0482(6) Uani d . 1
H H14A 0.5414 0.7981 0.1835 0.072 Uiso calc R 1
H H14B 0.5901 0.6428 0.1990 0.072 Uiso calc R 1
H H14C 0.6848 0.7667 0.1890 0.072 Uiso calc R 1
C C15 0.78250(18) 0.8054(2) 0.53901(17) 0.0370(5) Uani d . 1
H H15 0.7725 0.7052 0.5213 0.044 Uiso calc R 1
C C16 0.7953(2) 0.8184(3) 0.65662(19) 0.0559(7) Uani d . 1
H H16A 0.8710 0.7732 0.6851 0.084 Uiso calc R 1
H H16B 0.7253 0.7740 0.6840 0.084 Uiso calc R 1
H H16C 0.7978 0.9165 0.6758 0.084 Uiso calc R 1
C C17 0.8986(2) 0.8572(4) 0.4957(2) 0.0622(8) Uani d . 1
H H17A 0.8876 0.8524 0.4205 0.093 Uiso calc R 1
H H17B 0.9680 0.7992 0.5216 0.093 Uiso calc R 1
H H17C 0.9144 0.9532 0.5171 0.093 Uiso calc R 1
C C18 0.16989(17) 0.9123(2) 0.69795(15) 0.0325(5) Uani d . 1
C C19 0.1195(2) 1.0362(2) 0.72906(18) 0.0394(5) Uani d . 1
H H19 0.1309 1.1181 0.6910 0.047 Uiso calc R 1
C C20 0.0527(2) 1.0435(3) 0.81444(19) 0.0465(6) Uani d . 1
H H20 0.0181 1.1286 0.8335 0.056 Uiso calc R 1
C C21 0.03798(19) 0.9244(3) 0.87064(16) 0.0435(5) Uani d . 1
C C22 0.0854(2) 0.7992(3) 0.84255(18) 0.0434(6) Uani d . 1
H H22 0.0742 0.7183 0.8817 0.052 Uiso calc R 1
C C23 0.1505(2) 0.7927(2) 0.75545(17) 0.0381(5) Uani d . 1
H H23 0.1817 0.7064 0.7352 0.046 Uiso calc R 1
C C24 0.23451(18) 0.8098(2) 0.41708(16) 0.0308(4) Uani d . 1
C C25 0.1599(2) 0.9128(3) 0.36832(17) 0.0420(5) Uani d . 1
H H25 0.1180 0.9754 0.4084 0.050 Uiso calc R 1
C C26 0.1466(2) 0.9245(3) 0.26140(19) 0.0556(7) Uani d . 1
H H26 0.0961 0.9951 0.2295 0.067 Uiso calc R 1
C C27 0.2066(2) 0.8335(3) 0.20145(19) 0.0543(7) Uani d . 1
H H27 0.1963 0.8411 0.1287 0.065 Uiso calc R 1
C C28 0.2814(2) 0.7317(3) 0.24767(17) 0.0473(6) Uani d . 1
H H28 0.3229 0.6696 0.2068 0.057 Uiso calc R 1
C C29 0.2959(2) 0.7204(2) 0.35476(16) 0.0378(5) Uani d . 1
H H29 0.3483 0.6510 0.3860 0.045 Uiso calc R 1

loop_
_atom_site_aniso_label
_atom_site_aniso_U_11
_atom_site_aniso_U_22
_atom_site_aniso_U_33
_atom_site_aniso_U_12
_atom_site_aniso_U_13
_atom_site_aniso_U_23
Cl1 0.0616(4) 0.1030(6) 0.0466(4) -0.0071(4) 0.0225(3) -0.0152(4)
O1 0.0530(9) 0.0268(8) 0.0392(8) -0.0032(7) -0.0017(7) -0.0039(7)
O2 0.0374(8) 0.0221(8) 0.0439(9) 0.0009(6) 0.0059(7) 0.0054(6)
O3 0.0479(9) 0.0266(8) 0.0430(9) -0.0031(7) 0.0117(7) 0.0034(6)
N1 0.0325(9) 0.0230(9) 0.0283(9) -0.0006(7) 0.0012(7) 0.0025(7)
N2 0.0297(8) 0.0196(8) 0.0342(9) 0.0003(7) 0.0072(7) 0.0005(7)
N3 0.0503(11) 0.0292(10) 0.0313(9) -0.0060(8) 0.0071(8) -0.0007(8)
C1 0.0307(10) 0.0229(10) 0.0277(10) 0.0016(8) 0.0024(8) 0.0013(8)
C2 0.0285(10) 0.0289(11) 0.0349(11) 0.0023(9) 0.0031(8) 0.0039(9)
C3 0.0278(10) 0.0295(11) 0.0314(11) -0.0040(8) 0.0020(8) 0.0028(9)
C4 0.0355(11) 0.0307(12) 0.0298(11) 0.0021(9) 0.0052(9) -0.0040(9)
C5 0.0473(13) 0.0316(11) 0.0241(10) 0.0022(10) 0.0027(9) -0.0018(9)
C6 0.0494(14) 0.0499(14) 0.0302(12) 0.0028(11) 0.0000(10) -0.0003(11)
C7 0.0597(16) 0.073(2) 0.0304(13) 0.0187(15) -0.0062(12) 0.0018(12)
C8 0.085(2) 0.0533(16) 0.0292(12) 0.0142(15) -0.0068(13) 0.0020(12)
C9 0.099(2) 0.0501(16) 0.0384(14) -0.0173(15) -0.0051(15) 0.0113(12)
C10 0.0643(17) 0.0509(15) 0.0352(13) -0.0126(13) -0.0084(12) 0.0073(12)
C11 0.0285(10) 0.0242(11) 0.0260(10) -0.0022(8) -0.0010(8) -0.0018(8)
C12 0.0283(10) 0.0241(10) 0.0352(11) -0.0021(8) 0.0059(9) -0.0019(8)
C13 0.0280(10) 0.0271(11) 0.0377(11) 0.0024(8) 0.0061(9) -0.0017(9)
C14 0.0708(16) 0.0410(14) 0.0331(12) -0.0061(13) 0.0069(11) -0.0040(10)
C15 0.0301(10) 0.0408(13) 0.0397(12) 0.0033(9) 0.0007(9) -0.0066(10)
C16 0.0470(14) 0.076(2) 0.0427(14) 0.0094(14) -0.0037(11) 0.0017(13)
C17 0.0314(12) 0.093(2) 0.0618(17) -0.0015(13) 0.0043(12) 0.0001(16)
C18 0.0247(9) 0.0368(12) 0.0353(11) -0.0014(9) 0.0000(8) 0.0008(10)
C19 0.0376(12) 0.0381(12) 0.0424(13) 0.0015(10) 0.0041(10) -0.0028(10)
C20 0.0414(13) 0.0520(15) 0.0464(14) 0.0052(12) 0.0053(11) -0.0135(12)
C21 0.0331(11) 0.0657(16) 0.0318(11) -0.0050(12) 0.0044(9) -0.0103(12)
C22 0.0380(12) 0.0546(15) 0.0380(13) -0.0050(11) 0.0064(10) 0.0074(11)
C23 0.0353(11) 0.0380(13) 0.0413(12) 0.0009(10) 0.0057(10) 0.0020(10)
C24 0.0275(10) 0.0315(11) 0.0329(11) -0.0064(9) 0.0013(8) 0.0056(9)
C25 0.0404(12) 0.0446(14) 0.0397(12) 0.0048(11) -0.0023(10) 0.0077(11)
C26 0.0577(15) 0.0586(16) 0.0473(14) 0.0079(14) -0.0106(12) 0.0181(14)
C27 0.0585(15) 0.0732(19) 0.0300(12) -0.0068(15) -0.0016(11) 0.0097(12)
C28 0.0528(14) 0.0550(15) 0.0344(13) -0.0027(13) 0.0059(11) 0.0005(11)
C29 0.0398(12) 0.0373(12) 0.0357(12) -0.0004(10) 0.0008(10) 0.0030(10)

loop_
_atom_type_symbol
_atom_type_description
_atom_type_scat_dispersion_real
_atom_type_scat_dispersion_imag
_atom_type_scat_source
C C 0.0033 0.0016 'International Tables Vol C Tables 4.2.6.8 and 6.1.1.4'
H H 0.0000 0.0000 'International Tables Vol C Tables 4.2.6.8 and 6.1.1.4'
Cl Cl 0.1484 0.1585 'International Tables Vol C Tables 4.2.6.8 and 6.1.1.4'
N N 0.0061 0.0033 'International Tables Vol C Tables 4.2.6.8 and 6.1.1.4'
O O 0.0106 0.0060 'International Tables Vol C Tables 4.2.6.8 and 6.1.1.4'

loop_
_geom_angle_atom_site_label_1
_geom_angle_atom_site_label_2
_geom_angle_atom_site_label_3
_geom_angle
C4 N1 C1 118.66(16)
C4 N1 H1 120.7
C1 N1 H1 120.7
C11 N2 C12 122.92(16)
C11 N2 H2 118.5
C12 N2 H2 118.5
C13 N3 C14 122.09(19)
C13 N3 H3 119.0
C14 N3 H3 119.0
N1 C1 C11 114.29(16)
N1 C1 C3 118.32(16)
C11 C1 C3 117.03(16)
N1 C1 C2 119.81(16)
C11 C1 C2 117.30(16)
C3 C1 C2 59.35(13)
C18 C2 C3 123.47(18)
C18 C2 C1 122.95(17)
C3 C2 C1 60.06(13)
C18 C2 H2B 113.4
C3 C2 H2B 113.4
C1 C2 H2B 113.4
C24 C3 C2 121.14(18)
C24 C3 C1 121.31(17)
C2 C3 C1 60.59(13)
C24 C3 H3B 114.5
C2 C3 H3B 114.5
C1 C3 H3B 114.5
O1 C4 N1 120.99(19)
O1 C4 C5 122.35(19)
N1 C4 C5 116.56(18)
C10 C5 C6 118.9(2)
C10 C5 C4 123.2(2)
C6 C5 C4 117.9(2)
C7 C6 C5 120.5(2)
C7 C6 H6 119.7
C5 C6 H6 119.7
C8 C7 C6 120.1(3)
C8 C7 H7 119.9
C6 C7 H7 119.9
C7 C8 C9 120.0(2)
C7 C8 H8 120.0
C9 C8 H8 120.0
C8 C9 C10 120.1(3)
C8 C9 H9 119.9
C10 C9 H9 119.9
C5 C10 C9 120.4(2)
C5 C10 H10 119.8
C9 C10 H10 119.8
O2 C11 N2 123.64(18)
O2 C11 C1 122.59(18)
N2 C11 C1 113.75(16)
N2 C12 C13 113.02(16)
N2 C12 C15 109.95(16)
C13 C12 C15 111.18(16)
N2 C12 H12 107.5
C13 C12 H12 107.5
C15 C12 H12 107.5
O3 C13 N3 122.54(19)
O3 C13 C12 120.27(18)
N3 C13 C12 117.11(18)
N3 C14 H14A 109.5
N3 C14 H14B 109.5
H14A C14 H14B 109.5
N3 C14 H14C 109.5
H14A C14 H14C 109.5
H14B C14 H14C 109.5
C17 C15 C16 110.4(2)
C17 C15 C12 111.0(2)
C16 C15 C12 111.50(18)
C17 C15 H15 107.9
C16 C15 H15 107.9
C12 C15 H15 107.9
C15 C16 H16A 109.5
C15 C16 H16B 109.5
H16A C16 H16B 109.5
C15 C16 H16C 109.5
H16A C16 H16C 109.5
H16B C16 H16C 109.5
C15 C17 H17A 109.5
C15 C17 H17B 109.5
H17A C17 H17B 109.5
C15 C17 H17C 109.5
H17A C17 H17C 109.5
H17B C17 H17C 109.5
C19 C18 C23 117.56(19)
C19 C18 C2 118.3(2)
C23 C18 C2 124.2(2)
C18 C19 C20 122.1(2)
C18 C19 H19 119.0
C20 C19 H19 119.0
C21 C20 C19 118.7(2)
C21 C20 H20 120.6
C19 C20 H20 120.6
C22 C21 C20 121.3(2)
C22 C21 Cl1 119.6(2)
C20 C21 Cl1 119.1(2)
C21 C22 C23 119.4(2)
C21 C22 H22 120.3
C23 C22 H22 120.3
C22 C23 C18 120.9(2)
C22 C23 H23 119.6
C18 C23 H23 119.6
C25 C24 C29 117.74(19)
C25 C24 C3 121.83(19)
C29 C24 C3 120.41(18)
C26 C25 C24 120.7(2)
C26 C25 H25 119.6
C24 C25 H25 119.6
C27 C26 C25 120.4(2)
C27 C26 H26 119.8
C25 C26 H26 119.8
C28 C27 C26 120.0(2)
C28 C27 H27 120.0
C26 C27 H27 120.0
C27 C28 C29 119.8(2)
C27 C28 H28 120.1
C29 C28 H28 120.1
C28 C29 C24 121.3(2)
C28 C29 H29 119.3
C24 C29 H29 119.3

loop_
_geom_bond_atom_site_label_1
_geom_bond_atom_site_label_2
_geom_bond_distance
Cl1 C21 1.748(2)
O1 C4 1.222(3)
O2 C11 1.230(2)
O3 C13 1.238(2)
N1 C4 1.358(3)
N1 C1 1.433(2)
N1 H1 0.8700
N2 C11 1.336(2)
N2 C12 1.455(2)
N2 H2 0.8700
N3 C13 1.321(3)
N3 C14 1.454(3)
N3 H3 0.8700
C1 C11 1.510(3)
C1 C3 1.518(3)
C1 C2 1.526(3)
C2 C18 1.491(3)
C2 C3 1.507(3)
C2 H2B 0.9900
C3 C24 1.503(3)
C3 H3B 0.9900
C4 C5 1.496(3)
C5 C10 1.369(3)
C5 C6 1.393(3)
C6 C7 1.381(3)
C6 H6 0.9400
C7 C8 1.369(4)
C7 H7 0.9400
C8 C9 1.371(4)
C8 H8 0.9400
C9 C10 1.396(3)
C9 H9 0.9400
C10 H10 0.9400
C12 C13 1.520(3)
C12 C15 1.541(3)
C12 H12 0.9900
C14 H14A 0.9700
C14 H14B 0.9700
C14 H14C 0.9700
C15 C17 1.516(3)
C15 C16 1.521(3)
C15 H15 0.9900
C16 H16A 0.9700
C16 H16B 0.9700
C16 H16C 0.9700
C17 H17A 0.9700
C17 H17B 0.9700
C17 H17C 0.9700
C18 C19 1.384(3)
C18 C23 1.393(3)
C19 C20 1.385(3)
C19 H19 0.9400
C20 C21 1.370(4)
C20 H20 0.9400
C21 C22 1.369(4)
C22 C23 1.392(3)
C22 H22 0.9400
C23 H23 0.9400
C24 C25 1.389(3)
C24 C29 1.392(3)
C25 C26 1.382(3)
C25 H25 0.9400
C26 C27 1.375(4)
C26 H26 0.9400
C27 C28 1.368(4)
C27 H27 0.9400
C28 C29 1.384(3)
C28 H28 0.9400
C29 H29 0.9400

loop_
_geom_hbond_atom_site_label_D
_geom_hbond_atom_site_label_H
_geom_hbond_atom_site_label_A
_geom_hbond_site_symmetry_A
_geom_hbond_distance_DH
_geom_hbond_distance_HA
_geom_hbond_distance_DA
_geom_hbond_angle_DHA
N1 H1 O3 2_646 0.87 2.00 2.854(2) 166.2
N2 H2 O2 2_646 0.87 2.17 2.912(2) 143.6
N3 H3 O2 2_646 0.87 2.25 3.114(2) 172.5
C14 H14B O1 2_646 0.97 2.42 3.283(3) 147.9

loop_
_geom_torsion_atom_site_label_1
_geom_torsion_atom_site_label_2
_geom_torsion_atom_site_label_3
_geom_torsion_atom_site_label_4
_geom_torsion
C4 N1 C1 C11 56.8(2)
C4 N1 C1 C3 -159.11(18)
C4 N1 C1 C2 -90.1(2)
N1 C1 C2 C18 5.4(3)
C11 C1 C2 C18 -140.58(19)
C3 C1 C2 C18 112.6(2)
N1 C1 C2 C3 -107.22(19)
C11 C1 C2 C3 106.77(19)
C18 C2 C3 C24 137.30(19)
C1 C2 C3 C24 -110.9(2)
C18 C2 C3 C1 -111.8(2)
N1 C1 C3 C24 -139.70(19)
C11 C1 C3 C24 3.4(3)
C2 C1 C3 C24 110.6(2)
N1 C1 C3 C2 109.70(19)
C11 C1 C3 C2 -107.23(19)
C1 N1 C4 O1 -2.6(3)
C1 N1 C4 C5 -178.99(17)
O1 C4 C5 C10 146.1(2)
N1 C4 C5 C10 -37.5(3)
O1 C4 C5 C6 -32.8(3)
N1 C4 C5 C6 143.5(2)
C10 C5 C6 C7 2.5(3)
C4 C5 C6 C7 -178.5(2)
C5 C6 C7 C8 -1.8(4)
C6 C7 C8 C9 -0.6(4)
C7 C8 C9 C10 2.3(4)
C6 C5 C10 C9 -0.8(4)
C4 C5 C10 C9 -179.7(2)
C8 C9 C10 C5 -1.6(4)
C12 N2 C11 O2 7.5(3)
C12 N2 C11 C1 -174.07(16)
N1 C1 C11 O2 -140.36(18)
C3 C1 C11 O2 75.1(2)
C2 C1 C11 O2 7.5(3)
N1 C1 C11 N2 41.2(2)
C3 C1 C11 N2 -103.4(2)
C2 C1 C11 N2 -170.97(16)
C11 N2 C12 C13 -88.6(2)
C11 N2 C12 C15 146.52(18)
C14 N3 C13 O3 -2.5(3)
C14 N3 C13 C12 -179.27(19)
N2 C12 C13 O3 137.01(18)
C15 C12 C13 O3 -98.8(2)
N2 C12 C13 N3 -46.2(2)
C15 C12 C13 N3 78.0(2)
N2 C12 C15 C17 179.2(2)
C13 C12 C15 C17 53.3(2)
N2 C12 C15 C16 -57.2(2)
C13 C12 C15 C16 176.83(19)
C3 C2 C18 C19 -149.82(19)
C1 C2 C18 C19 136.7(2)
C3 C2 C18 C23 29.1(3)
C1 C2 C18 C23 -44.3(3)
C23 C18 C19 C20 0.5(3)
C2 C18 C19 C20 179.5(2)
C18 C19 C20 C21 1.1(3)
C19 C20 C21 C22 -1.5(3)
C19 C20 C21 Cl1 179.66(17)
C20 C21 C22 C23 0.3(3)
Cl1 C21 C22 C23 179.18(17)
C21 C22 C23 C18 1.3(3)
C19 C18 C23 C22 -1.7(3)
C2 C18 C23 C22 179.35(19)
C2 C3 C24 C25 -32.7(3)
C1 C3 C24 C25 -105.0(2)
C2 C3 C24 C29 149.11(19)
C1 C3 C24 C29 76.8(3)
C29 C24 C25 C26 0.7(3)
C3 C24 C25 C26 -177.6(2)
C24 C25 C26 C27 0.4(4)
C25 C26 C27 C28 -0.9(4)
C26 C27 C28 C29 0.3(4)
C27 C28 C29 C24 0.8(3)
C25 C24 C29 C28 -1.3(3)
C3 C24 C29 C28 177.0(2)

loop_
_cod_related_entry_id
_cod_related_entry_database
_cod_related_entry_code
1 ChemSpider 21184319
